data_7700711
loop_
_publ_author_name
'Zafar, Muhammad Naveed'
'Masood, Sara'
'Chaudhry, Gul-E-Saba'
'Muhammad, Tengku Sifzizul Tengku'
'Dalebrook, Andrew Francis'
'Nazar, Muhammad Faizan'
'Malik, Fouzia Perveen'
'Mughal, Ehsan Ullah'
'Wright, Leonard James'

_publ_section_title
;
 Synthesis, characterization and anti-cancer properties of water-soluble
 bis(PYE) pro-ligands and derived palladium(ii) complexes.
;
_journal_issue 41
_journal_name_full 'Dalton transactions (Cambridge, England : 2003)'
_journal_page_first 15408
_journal_page_last 15418
_journal_paper_doi 10.1039/c9dt01923e
_journal_volume 48
_journal_year 2019
_chemical_formula_moiety '2(C14 H18 N4 Pd0.5), 2(C F3 O3 S), 1.5(O2 H)'
_chemical_formula_sum 'C30 H35.5 F6 N8 O7.5 Pd S2'
_chemical_formula_weight 912.68
_space_group_IT_number 2
_space_group_name_Hall '-P 1'
_space_group_name_H-M_alt 'P -1'
_symmetry_cell_setting triclinic
_symmetry_space_group_name_Hall '-P 1'
_symmetry_space_group_name_H-M 'P -1'
_atom_sites_solution_hydrogens geom
_atom_sites_solution_primary direct
_atom_sites_solution_secondary difmap
_audit_creation_method SHELXL-97
_audit_update_record
;
2019-04-20 deposited with the CCDC.    2019-07-29 downloaded from the CCDC.
;
_cell_angle_alpha 106.473(5)
_cell_angle_beta 93.890(5)
_cell_angle_gamma 101.967(5)
_cell_formula_units_Z 2
_cell_length_a 9.609(5)
_cell_length_b 13.660(5)
_cell_length_c 15.003(5)
_cell_measurement_reflns_used 9976
_cell_measurement_temperature 89(2)
_cell_measurement_theta_max 51.894
_cell_measurement_theta_min 5.358
_cell_volume 1830.5(13)
_computing_cell_refinement 'SAINT (Siemens, 1995)'
_computing_data_collection 'APEX2 (Bruker, 2006)'
_computing_data_reduction SAINT
_computing_molecular_graphics 'Ortep-III (Burnett & Johnson, 1996)'
_computing_publication_material 'SHELXTL (Sheldrick, 2008)'
_computing_structure_refinement 'SHELXL97 (Sheldrick, 2008)'
_computing_structure_solution 'SHELXS97 (Sheldrick, 2008)'
_diffrn_ambient_temperature 89(2)
_diffrn_measured_fraction_theta_full 0.997
_diffrn_measured_fraction_theta_max 0.997
_diffrn_measurement_device_type 'Bruker SMART APEXII CCD'
_diffrn_measurement_method 'Area detector \w scans'
_diffrn_radiation_monochromator graphite
_diffrn_radiation_source 'fine-focus sealed tube'
_diffrn_radiation_type MoK\a
_diffrn_radiation_wavelength 0.71073
_diffrn_reflns_av_R_equivalents 0.0429
_diffrn_reflns_av_sigmaI/netI 0.0396
_diffrn_reflns_limit_h_max 12
_diffrn_reflns_limit_h_min -12
_diffrn_reflns_limit_k_max 18
_diffrn_reflns_limit_k_min -17
_diffrn_reflns_limit_l_max 19
_diffrn_reflns_limit_l_min -19
_diffrn_reflns_number 40793
_diffrn_reflns_theta_full 27.96
_diffrn_reflns_theta_max 27.96
_diffrn_reflns_theta_min 1.43
_diffrn_standards_decay_% <2%
_exptl_absorpt_coefficient_mu 0.710
_exptl_absorpt_correction_T_max 0.918
_exptl_absorpt_correction_T_min 0.880
_exptl_absorpt_correction_type multi-scan
_exptl_absorpt_process_details 'SADABS; Sheldrick, 1996'
_exptl_crystal_colour yellow
_exptl_crystal_density_diffrn 1.656
_exptl_crystal_density_method 'not measured'
_exptl_crystal_description needle
_exptl_crystal_F_000 927
_exptl_crystal_size_max 0.30
_exptl_crystal_size_mid 0.15
_exptl_crystal_size_min 0.12
_refine_diff_density_max 1.249
_refine_diff_density_min -0.882
_refine_diff_density_rms 0.093
_refine_ls_extinction_method none
_refine_ls_goodness_of_fit_ref 1.031
_refine_ls_hydrogen_treatment constr
_refine_ls_matrix_type full
_refine_ls_number_parameters 603
_refine_ls_number_reflns 8775
_refine_ls_number_restraints 43
_refine_ls_restrained_S_all 1.038
_refine_ls_R_factor_all 0.0679
_refine_ls_R_factor_gt 0.0492
_refine_ls_shift/su_max 0.000
_refine_ls_shift/su_mean 0.000
_refine_ls_structure_factor_coef Fsqd
_refine_ls_weighting_details 'calc w=1/[\s^2^(Fo^2^)+(0.0623P)^2^+3.4122P] where P=(Fo^2^+2Fc^2^)/3'
_refine_ls_weighting_scheme calc
_refine_ls_wR_factor_gt 0.1226
_refine_ls_wR_factor_ref 0.1349
_reflns_number_gt 6735
_reflns_number_total 8775
_reflns_threshold_expression >2\s(I)
_cod_data_source_file c9dt01923e2.cif
_cod_data_source_block shelxl_CCDC1
_cod_depositor_comments 'Adding full bibliography for 7700710--7700712.cif.'
_cod_original_formula_sum 'C30 H35.50 F6 N8 O7.50 Pd S2'
_cod_database_code 7700711

loop_
_symmetry_equiv_pos_as_xyz
'x, y, z'
'-x, -y, -z'

loop_
_atom_site_label
_atom_site_type_symbol
_atom_site_fract_x
_atom_site_fract_y
_atom_site_fract_z
_atom_site_U_iso_or_equiv
_atom_site_adp_type
_atom_site_occupancy
_atom_site_symmetry_multiplicity
_atom_site_calc_flag
_atom_site_refinement_flags
_atom_site_disorder_assembly
_atom_site_disorder_group
C4 C 0.2074(4) 0.2038(3) 0.5088(3) 0.0339(8) Uani 1 1 d . . .
C5 C 0.1440(4) 0.2600(3) 0.5842(3) 0.0389(8) Uani 1 1 d . C .
H5 H 0.0690 0.2233 0.6068 0.047 Uiso 1 1 calc R . .
C6 C 0.1896(4) 0.3648(3) 0.6237(3) 0.0423(9) Uani 1 1 d . . .
H6 H 0.1332 0.3998 0.6632 0.051 Uiso 1 1 calc R A 1
C7 C 0.2200(5) 0.0418(3) 0.3929(3) 0.0446(9) Uani 1 1 d . . .
H7A H 0.2633 -0.0101 0.4089 0.053 Uiso 1 1 calc R C .
H7B H 0.2924 0.0884 0.3723 0.053 Uiso 1 1 calc R . .
C8 C 0.0960(5) -0.0116(4) 0.3158(3) 0.0499(11) Uani 1 1 d . C .
H8A H 0.0841 0.0347 0.2788 0.060 Uiso 1 1 calc R . .
H8B H 0.1150 -0.0750 0.2747 0.060 Uiso 1 1 calc R . .
C9 C -0.2949(6) -0.1050(3) 0.1469(3) 0.0492(11) Uani 1 1 d . . .
H9 H -0.2966 -0.1133 0.0831 0.059 Uiso 1 1 calc R . .
C10 C -0.1667(5) -0.0759(3) 0.2016(3) 0.0440(10) Uani 1 1 d . . .
H10 H -0.0827 -0.0631 0.1752 0.053 Uiso 1 1 calc R . .
C11 C -0.1582(5) -0.0643(3) 0.3007(3) 0.0392(9) Uani 1 1 d . C .
C12 C -0.2944(5) -0.0819(3) 0.3339(3) 0.0445(9) Uani 1 1 d . . .
H12 H -0.2975 -0.0740 0.3973 0.053 Uiso 1 1 calc R . .
C13 C -0.4182(5) -0.1098(4) 0.2753(3) 0.0525(11) Uani 1 1 d . . .
H13 H -0.5047 -0.1207 0.2995 0.063 Uiso 1 1 calc R . .
C14 C -0.5584(6) -0.1566(4) 0.1197(4) 0.0678(15) Uani 1 1 d . . .
H14A H -0.5416 -0.1552 0.0577 0.102 Uiso 1 1 calc R . .
H14B H -0.6189 -0.1101 0.1435 0.102 Uiso 1 1 calc R . .
H14C H -0.6046 -0.2268 0.1176 0.102 Uiso 1 1 calc R . .
C15 C 0.0558(6) 0.7668(4) 0.6604(3) 0.0613(13) Uani 1 1 d . . .
H15A H -0.0357 0.7822 0.6493 0.092 Uiso 1 1 calc R . .
H15B H 0.0672 0.7105 0.6082 0.092 Uiso 1 1 calc R . .
H15C H 0.1309 0.8282 0.6676 0.092 Uiso 1 1 calc R . .
C16 C 0.0907(4) 0.8086(3) 0.8311(3) 0.0421(9) Uani 1 1 d . . .
H16 H 0.1092 0.8790 0.8338 0.051 Uiso 1 1 calc R . .
C17 C 0.0923(4) 0.7844(3) 0.9127(3) 0.0381(8) Uani 1 1 d . . .
H17 H 0.1123 0.8380 0.9696 0.046 Uiso 1 1 calc R . .
C18 C 0.0633(3) 0.6771(3) 0.9121(3) 0.0288(7) Uani 1 1 d . B .
C19 C 0.0370(4) 0.6021(3) 0.8210(3) 0.0319(7) Uani 1 1 d . . .
H19 H 0.0203 0.5309 0.8153 0.038 Uiso 1 1 calc R . .
C20 C 0.0357(4) 0.6324(3) 0.7425(3) 0.0368(8) Uani 1 1 d . . .
H20 H 0.0152 0.5813 0.6842 0.044 Uiso 1 1 calc R . .
C23 C -0.4743(4) 0.4145(3) 1.0768(3) 0.0369(8) Uani 1 1 d . . .
H23 H -0.5248 0.3453 1.0482 0.044 Uiso 1 1 calc R . .
C24 C -0.3366(3) 0.4441(3) 1.0621(2) 0.0291(7) Uani 1 1 d . . .
H24 H -0.2951 0.3948 1.0238 0.035 Uiso 1 1 calc R . .
C25 C -0.2534(3) 0.5494(3) 1.1038(2) 0.0271(7) Uani 1 1 d . B .
C26 C -0.3302(4) 0.6186(3) 1.1603(2) 0.0330(7) Uani 1 1 d . . .
H26 H -0.2839 0.6887 1.1892 0.040 Uiso 1 1 calc R . .
C27 C -0.4673(4) 0.5840(3) 1.1722(3) 0.0377(8) Uani 1 1 d . . .
H27 H -0.5131 0.6312 1.2092 0.045 Uiso 1 1 calc R . .
C28 C -0.6923(4) 0.4476(4) 1.1468(4) 0.0619(15) Uani 1 1 d . . .
H28A H -0.6948 0.4434 1.2095 0.093 Uiso 1 1 calc R . .
H28B H -0.7345 0.3798 1.1027 0.093 Uiso 1 1 calc R . .
H28C H -0.7454 0.4972 1.1378 0.093 Uiso 1 1 calc R . .
C50 C 0.4804(5) 0.1418(4) 0.1787(4) 0.0609(13) Uani 1 1 d D . .
N2 N 0.1660(4) 0.1014(3) 0.4739(2) 0.0390(7) Uani 1 1 d . C .
N3 N -0.0362(4) -0.0384(3) 0.3572(2) 0.0401(7) Uani 1 1 d . . .
N4 N -0.4208(4) -0.1226(3) 0.1814(3) 0.0528(10) Uani 1 1 d . . .
N5 N 0.0636(3) 0.7355(3) 0.7465(2) 0.0387(7) Uani 1 1 d . . .
N6 N 0.0592(3) 0.6466(2) 0.9885(2) 0.0311(6) Uani 1 1 d . . .
N7 N -0.1188(3) 0.5773(2) 1.0905(2) 0.0342(7) Uani 1 1 d . . .
N8 N -0.5413(3) 0.4825(3) 1.1320(2) 0.0416(8) Uani 1 1 d . . .
F1 F 0.4965(4) 0.1026(3) 0.2497(3) 0.0931(12) Uani 1 1 d D E .
F2 F 0.5680(4) 0.2378(3) 0.2018(2) 0.0802(10) Uani 1 1 d D E .
F3 F 0.5289(3) 0.0844(2) 0.1074(2) 0.0719(8) Uani 1 1 d D E .
Pd1 Pd 0.0000 0.5000 1.0000 0.02379(10) Uani 1 2 d S . .
Pd2 Pd 0.0000 0.0000 0.5000 0.03700(12) Uani 1 2 d S . .
C21 C 0.0819(13) 0.7177(6) 1.0829(5) 0.0330(17) Uani 0.67(2) 1 d P B 1
H21A H 0.1079 0.7902 1.0829 0.040 Uiso 0.67(2) 1 calc PR B 1
H21B H 0.1571 0.7048 1.1213 0.040 Uiso 0.67(2) 1 calc PR B 1
C22 C -0.0608(9) 0.6941(5) 1.1183(6) 0.030(2) Uani 0.67(2) 1 d P B 1
H22A H -0.0487 0.7234 1.1861 0.036 Uiso 1 1 calc R B 1
H22B H -0.1278 0.7259 1.0918 0.036 Uiso 1 1 calc R B 1
C22A C -0.0123(16) 0.6772(9) 1.1486(10) 0.025(4) Uani 0.33(2) 1 d P B 2
C21A C 0.021(2) 0.7282(10) 1.0721(9) 0.025(3) Uani 0.33(2) 1 d P B 2
N1 N 0.3082(10) 0.4189(7) 0.6091(6) 0.0384(18) Uani 0.588(16) 1 d P C 1
C1 C 0.3593(13) 0.5315(9) 0.6558(8) 0.052(3) Uani 0.588(16) 1 d P C 1
H1A H 0.3170 0.5693 0.6206 0.078 Uiso 0.588(16) 1 calc PR C 1
H1B H 0.4619 0.5511 0.6595 0.078 Uiso 0.588(16) 1 calc PR C 1
H1C H 0.3326 0.5483 0.7178 0.078 Uiso 0.588(16) 1 calc PR C 1
C2 C 0.3772(9) 0.3680(6) 0.5399(6) 0.041(2) Uani 0.588(16) 1 d P C 1
H2 H 0.4600 0.4058 0.5254 0.049 Uiso 0.588(16) 1 calc PR C 1
C3 C 0.3298(10) 0.2650(7) 0.4921(8) 0.0377(19) Uani 0.588(16) 1 d P C 1
H3 H 0.3815 0.2343 0.4463 0.045 Uiso 0.588(16) 1 calc PR C 1
N1A N 0.2800(11) 0.4267(8) 0.5740(11) 0.033(3) Uani 0.412(16) 1 d P C 2
C1A C 0.3330(16) 0.5435(11) 0.6167(15) 0.055(4) Uani 0.412(16) 1 d P C 2
H1A1 H 0.4061 0.5584 0.6688 0.082 Uiso 0.412(16) 1 calc PR C 2
H1A2 H 0.2546 0.5733 0.6381 0.082 Uiso 0.412(16) 1 calc PR C 2
H1A3 H 0.3721 0.5735 0.5706 0.082 Uiso 0.412(16) 1 calc PR C 2
C2A C 0.3231(11) 0.3779(8) 0.4935(9) 0.040(3) Uani 0.412(16) 1 d P C 2
H2A H 0.3767 0.4186 0.4618 0.048 Uiso 0.412(16) 1 calc PR C 2
C3A C 0.2921(13) 0.2717(9) 0.4561(10) 0.034(3) Uani 0.412(16) 1 d P C 2
H3A H 0.3218 0.2407 0.3994 0.040 Uiso 0.412(16) 1 calc PR C 2
S2 S -0.2474(2) 0.29374(18) 0.65493(16) 0.0448(6) Uani 0.554(3) 1 d PD D 1
O4 O -0.3580(7) 0.3540(6) 0.6668(5) 0.0749(10) Uani 0.554(3) 1 d PD D 1
O5 O -0.1127(6) 0.3611(6) 0.6588(5) 0.0749(10) Uani 0.554(3) 1 d PD D 1
O6 O -0.2583(7) 0.2196(5) 0.7062(5) 0.0749(10) Uani 0.554(3) 1 d PD D 1
C51 C -0.2957(11) 0.2102(10) 0.5308(9) 0.040(3) Uani 0.554(3) 1 d PD D 1
F4 F -0.1924(10) 0.1610(10) 0.5040(9) 0.051(2) Uani 0.554(3) 1 d PD D 1
F6 F -0.3159(9) 0.2692(6) 0.4764(5) 0.0576(18) Uani 0.554(3) 1 d P D 1
F5 F -0.4162(8) 0.1375(7) 0.5197(5) 0.0577(19) Uani 0.554(3) 1 d PD D 1
S2A S -0.2766(3) 0.3453(3) 0.6182(2) 0.0616(11) Uani 0.446(3) 1 d PD D 2
C51A C -0.3394(13) 0.2256(12) 0.5219(10) 0.044(4) Uani 0.446(3) 1 d PD D 2
O4A O -0.3842(8) 0.4038(7) 0.6129(7) 0.0749(10) Uani 0.446(3) 1 d PD D 2
O6A O -0.2811(11) 0.3053(8) 0.6983(6) 0.0749(10) Uani 0.446(3) 1 d PD D 2
O5A O -0.1377(7) 0.3862(7) 0.5999(7) 0.0749(10) Uani 0.446(3) 1 d PD D 2
F4A F -0.2406(13) 0.1690(12) 0.5117(11) 0.057(3) Uani 0.446(3) 1 d PD D 2
F5A F -0.4586(10) 0.1655(8) 0.5358(8) 0.062(3) Uani 0.446(3) 1 d PD D 2
F6A F -0.3645(10) 0.2414(7) 0.4399(6) 0.052(2) Uani 0.446(3) 1 d PD D 2
S1 S 0.29165(16) 0.13518(16) 0.14404(12) 0.0421(4) Uani 0.743(3) 1 d PD E 1
O1 O 0.2227(5) 0.0247(4) 0.1169(3) 0.0564(7) Uani 0.743(3) 1 d PD E 1
O2 O 0.3012(8) 0.1833(4) 0.0697(4) 0.0564(7) Uani 0.743(3) 1 d PD E 1
O3 O 0.2550(5) 0.1990(4) 0.2295(3) 0.0564(7) Uani 0.743(3) 1 d PD E 1
S1A S 0.3197(4) 0.2010(4) 0.1797(3) 0.0403(12) Uani 0.257(3) 1 d PD E 2
O3A O 0.3248(14) 0.2913(10) 0.2571(8) 0.0564(7) Uani 0.257(3) 1 d PD E 2
O1A O 0.2222(13) 0.1068(10) 0.1848(9) 0.0564(7) Uani 0.257(3) 1 d PD E 2
O2A O 0.309(2) 0.2130(14) 0.0866(9) 0.0564(7) Uani 0.257(3) 1 d PD E 2
O7 O 0.0000 0.5000 0.5000 0.131(3) Uiso 1 2 d S . .
O8 O 0.2707(9) 0.4623(7) 0.4011(6) 0.102(3) Uiso 0.603(10) 1 d P . .
O8A O 0.019(2) -0.0260(15) 0.0457(13) 0.154(8) Uiso 0.397(10) 1 d P . .

loop_
_atom_site_aniso_label
_atom_site_aniso_U_11
_atom_site_aniso_U_22
_atom_site_aniso_U_33
_atom_site_aniso_U_23
_atom_site_aniso_U_13
_atom_site_aniso_U_12
C4 0.0268(16) 0.040(2) 0.0308(19) 0.0079(15) 0.0004(13) 0.0041(14)
C5 0.043(2) 0.041(2) 0.0255(18) 0.0053(16) 0.0051(15) 0.0019(16)
C6 0.0348(19) 0.046(2) 0.037(2) 0.0013(17) 0.0006(16) 0.0066(17)
C7 0.047(2) 0.047(2) 0.036(2) 0.0064(18) 0.0182(17) 0.0087(18)
C8 0.059(3) 0.055(3) 0.028(2) 0.0047(18) 0.0174(18) 0.006(2)
C9 0.077(3) 0.036(2) 0.032(2) 0.0042(17) 0.001(2) 0.018(2)
C10 0.072(3) 0.0318(19) 0.0258(19) 0.0039(15) 0.0097(18) 0.0126(19)
C11 0.056(2) 0.0315(19) 0.0287(19) 0.0045(15) 0.0103(17) 0.0121(17)
C12 0.054(2) 0.048(2) 0.036(2) 0.0137(18) 0.0103(18) 0.0189(19)
C13 0.058(3) 0.055(3) 0.052(3) 0.019(2) 0.007(2) 0.025(2)
C14 0.076(4) 0.058(3) 0.065(3) 0.017(3) -0.019(3) 0.017(3)
C15 0.081(3) 0.077(3) 0.050(3) 0.043(3) 0.020(2) 0.035(3)
C16 0.043(2) 0.043(2) 0.051(3) 0.0262(19) 0.0145(18) 0.0149(17)
C17 0.040(2) 0.038(2) 0.042(2) 0.0184(17) 0.0095(16) 0.0120(16)
C18 0.0199(14) 0.0340(18) 0.0364(19) 0.0147(15) 0.0092(13) 0.0077(13)
C19 0.0306(17) 0.0356(18) 0.0358(19) 0.0155(15) 0.0132(14) 0.0122(14)
C20 0.0332(18) 0.050(2) 0.035(2) 0.0183(17) 0.0132(15) 0.0166(16)
C23 0.0272(17) 0.039(2) 0.035(2) -0.0011(16) 0.0036(14) 0.0043(14)
C24 0.0246(15) 0.0326(17) 0.0270(17) 0.0024(14) 0.0052(12) 0.0087(13)
C25 0.0281(16) 0.0302(17) 0.0242(16) 0.0080(13) 0.0060(12) 0.0093(13)
C26 0.0349(18) 0.0340(18) 0.0285(18) 0.0045(14) 0.0096(14) 0.0101(14)
C27 0.0317(18) 0.045(2) 0.0311(19) -0.0014(16) 0.0070(14) 0.0136(16)
C28 0.0244(19) 0.072(3) 0.065(3) -0.013(3) 0.0145(19) 0.0034(19)
C50 0.054(3) 0.079(4) 0.063(3) 0.037(3) 0.017(2) 0.021(3)
N2 0.0470(18) 0.0411(18) 0.0244(15) 0.0051(13) 0.0127(13) 0.0050(14)
N3 0.0493(19) 0.0432(18) 0.0227(15) 0.0053(13) 0.0143(13) 0.0037(15)
N4 0.068(3) 0.045(2) 0.046(2) 0.0113(17) -0.0068(19) 0.0219(18)
N5 0.0356(16) 0.054(2) 0.0425(19) 0.0310(17) 0.0146(13) 0.0202(15)
N6 0.0378(16) 0.0250(14) 0.0304(16) 0.0082(12) 0.0100(12) 0.0057(12)
N7 0.0313(15) 0.0274(15) 0.0375(17) 0.0011(12) 0.0147(12) 0.0018(12)
N8 0.0229(14) 0.056(2) 0.0354(17) -0.0040(15) 0.0072(12) 0.0093(13)
F1 0.087(2) 0.143(3) 0.084(2) 0.067(3) 0.0195(19) 0.056(2)
F2 0.075(2) 0.066(2) 0.087(2) 0.0009(17) -0.0053(18) 0.0260(17)
F3 0.074(2) 0.0637(19) 0.081(2) 0.0216(17) 0.0198(17) 0.0191(16)
Pd1 0.02331(17) 0.02401(18) 0.02549(19) 0.00776(14) 0.00859(13) 0.00675(13)
Pd2 0.0485(2) 0.0364(2) 0.0203(2) 0.00339(16) 0.01406(16) 0.00187(18)
C21 0.031(4) 0.032(3) 0.035(3) 0.009(2) 0.008(3) 0.005(3)
C22 0.035(3) 0.027(3) 0.028(4) 0.004(2) 0.008(3) 0.008(2)
C22A 0.025(6) 0.022(5) 0.026(6) 0.008(4) 0.004(5) 0.001(4)
C21A 0.024(8) 0.024(5) 0.023(6) 0.005(4) 0.008(5) 0.003(5)
N1 0.038(4) 0.042(4) 0.030(4) 0.011(3) -0.005(3) 0.003(3)
C1 0.065(6) 0.045(5) 0.039(5) 0.013(4) -0.003(4) 0.000(4)
C2 0.033(4) 0.050(4) 0.046(5) 0.026(3) 0.007(4) 0.006(3)
C3 0.031(4) 0.049(4) 0.039(5) 0.019(4) 0.008(3) 0.010(3)
N1A 0.022(4) 0.033(4) 0.041(7) 0.008(5) 0.003(4) 0.003(3)
C1A 0.042(7) 0.030(6) 0.079(12) 0.000(7) 0.016(8) -0.001(5)
C2A 0.027(5) 0.043(6) 0.047(7) 0.014(5) 0.007(5) 0.002(4)
C3A 0.030(5) 0.033(5) 0.035(7) 0.013(5) 0.002(5) -0.002(4)
S2 0.0276(9) 0.0673(14) 0.0446(12) 0.0263(11) 0.0065(7) 0.0091(8)
O4 0.0612(19) 0.080(2) 0.068(2) 0.0033(18) 0.0061(16) 0.0119(16)
O5 0.0612(19) 0.080(2) 0.068(2) 0.0033(18) 0.0061(16) 0.0119(16)
O6 0.0612(19) 0.080(2) 0.068(2) 0.0033(18) 0.0061(16) 0.0119(16)
C51 0.038(7) 0.058(7) 0.044(5) 0.031(5) 0.019(5) 0.024(5)
F4 0.049(5) 0.061(4) 0.060(4) 0.028(3) 0.017(4) 0.034(4)
F6 0.078(5) 0.077(5) 0.045(4) 0.035(4) 0.027(3) 0.047(4)
F5 0.047(4) 0.078(5) 0.037(3) 0.010(3) 0.000(3) 0.005(3)
S2A 0.0301(12) 0.081(2) 0.0509(17) -0.0167(15) 0.0030(10) 0.0169(12)
C51A 0.035(8) 0.043(7) 0.052(9) 0.010(6) 0.016(6) 0.010(6)
O4A 0.0612(19) 0.080(2) 0.068(2) 0.0033(18) 0.0061(16) 0.0119(16)
O6A 0.0612(19) 0.080(2) 0.068(2) 0.0033(18) 0.0061(16) 0.0119(16)
O5A 0.0612(19) 0.080(2) 0.068(2) 0.0033(18) 0.0061(16) 0.0119(16)
F4A 0.048(8) 0.062(6) 0.068(6) 0.014(4) 0.008(6) 0.031(6)
F5A 0.049(5) 0.066(6) 0.069(6) 0.026(5) 0.023(4) 0.000(4)
F6A 0.067(5) 0.048(4) 0.035(5) 0.002(3) 0.011(3) 0.011(3)
S1 0.0425(8) 0.0518(11) 0.0338(8) 0.0172(8) 0.0127(6) 0.0070(7)
O1 0.0554(13) 0.076(2) 0.0460(15) 0.0294(14) 0.0170(12) 0.0139(15)
O2 0.0554(13) 0.076(2) 0.0460(15) 0.0294(14) 0.0170(12) 0.0139(15)
O3 0.0554(13) 0.076(2) 0.0460(15) 0.0294(14) 0.0170(12) 0.0139(15)
S1A 0.040(2) 0.051(3) 0.028(2) 0.015(2) 0.0063(16) 0.0002(19)
O3A 0.0554(13) 0.076(2) 0.0460(15) 0.0294(14) 0.0170(12) 0.0139(15)
O1A 0.0554(13) 0.076(2) 0.0460(15) 0.0294(14) 0.0170(12) 0.0139(15)
O2A 0.0554(13) 0.076(2) 0.0460(15) 0.0294(14) 0.0170(12) 0.0139(15)

loop_
_atom_type_symbol
_atom_type_description
_atom_type_scat_dispersion_real
_atom_type_scat_dispersion_imag
_atom_type_scat_source
C C 0.0033 0.0016 'International Tables Vol C Tables 4.2.6.8 and 6.1.1.4'
H H 0.0000 0.0000 'International Tables Vol C Tables 4.2.6.8 and 6.1.1.4'
N N 0.0061 0.0033 'International Tables Vol C Tables 4.2.6.8 and 6.1.1.4'
O O 0.0106 0.0060 'International Tables Vol C Tables 4.2.6.8 and 6.1.1.4'
F F 0.0171 0.0103 'International Tables Vol C Tables 4.2.6.8 and 6.1.1.4'
S S 0.1246 0.1234 'International Tables Vol C Tables 4.2.6.8 and 6.1.1.4'
Pd Pd -0.9988 1.0072 'International Tables Vol C Tables 4.2.6.8 and 6.1.1.4'

loop_
_geom_angle_atom_site_label_1
_geom_angle_atom_site_label_2
_geom_angle_atom_site_label_3
_geom_angle
_geom_angle_site_symmetry_1
_geom_angle_site_symmetry_3
N2 C4 C3 125.1(5) . .
N2 C4 C5 121.1(3) . .
C3 C4 C5 112.6(5) . .
N2 C4 C3A 122.1(5) . .
C3 C4 C3A 25.9(4) . .
C5 C4 C3A 114.7(5) . .
C6 C5 C4 121.9(4) . .
N1 C6 C5 123.0(5) . .
N1 C6 N1A 24.9(3) . .
C5 C6 N1A 119.1(6) . .
N2 C7 C8 108.2(3) . .
N3 C8 C7 109.5(3) . .
N4 C9 C10 122.4(4) . .
C9 C10 C11 120.9(4) . .
N3 C11 C12 122.0(4) . .
N3 C11 C10 123.7(4) . .
C12 C11 C10 114.4(4) . .
C13 C12 C11 121.4(4) . .
C12 C13 N4 122.1(5) . .
N5 C16 C17 123.0(4) . .
C16 C17 C18 120.5(4) . .
N6 C18 C19 121.0(3) . .
N6 C18 C17 124.4(3) . .
C19 C18 C17 114.7(3) . .
C20 C19 C18 121.3(4) . .
C19 C20 N5 121.9(4) . .
C24 C23 N8 122.2(3) . .
C23 C24 C25 121.6(3) . .
N7 C25 C24 121.4(3) . .
N7 C25 C26 124.7(3) . .
C24 C25 C26 113.9(3) . .
C27 C26 C25 121.5(3) . .
C26 C27 N8 122.3(3) . .
F3 C50 F1 107.3(4) . .
F3 C50 F2 105.6(4) . .
F1 C50 F2 108.2(5) . .
F3 C50 S1 108.5(4) . .
F1 C50 S1 111.6(3) . .
F2 C50 S1 115.2(4) . .
F3 C50 S1A 129.2(4) . .
F1 C50 S1A 113.0(4) . .
F2 C50 S1A 90.1(4) . .
S1 C50 S1A 27.37(16) . .
C4 N2 C7 123.0(3) . .
C4 N2 Pd2 129.7(3) . .
C7 N2 Pd2 106.4(2) . .
C11 N3 C8 116.3(3) . .
C11 N3 Pd2 129.8(3) . .
C8 N3 Pd2 112.7(3) . .
C9 N4 C13 118.7(4) . .
C9 N4 C14 121.1(4) . .
C13 N4 C14 120.2(5) . .
C16 N5 C20 118.5(3) . .
C16 N5 C15 120.3(4) . .
C20 N5 C15 121.1(4) . .
C18 N6 C21 124.2(4) . .
C18 N6 C21A 112.5(7) . .
C21 N6 C21A 24.8(5) . .
C18 N6 Pd1 129.4(2) . .
C21 N6 Pd1 106.1(3) . .
C21A N6 Pd1 110.9(5) . .
C25 N7 C22 113.6(4) . .
C25 N7 C22A 125.0(5) . .
C22 N7 C22A 28.6(5) . .
C25 N7 Pd1 131.0(2) . .
C22 N7 Pd1 111.3(3) . .
C22A N7 Pd1 103.9(5) . .
C23 N8 C27 118.4(3) . .
C23 N8 C28 120.9(3) . .
C27 N8 C28 120.7(3) . .
N6 Pd1 N6 180.000(1) 2_567 .
N6 Pd1 N7 101.10(12) 2_567 .
N6 Pd1 N7 78.90(12) . .
N6 Pd1 N7 78.90(12) 2_567 2_567
N6 Pd1 N7 101.10(12) . 2_567
N7 Pd1 N7 180.00(16) . 2_567
N2 Pd2 N2 180.0 2_556 .
N2 Pd2 N3 101.69(13) 2_556 .
N2 Pd2 N3 78.31(13) . .
N2 Pd2 N3 78.31(13) 2_556 2_556
N2 Pd2 N3 101.69(13) . 2_556
N3 Pd2 N3 180.000(1) . 2_556
N6 C21 C22 104.3(8) . .
N7 C22 C21 109.3(6) . .
N7 C22A C21A 99.3(12) . .
C22A C21A N6 108.4(12) . .
C6 N1 C2 116.7(7) . .
C6 N1 C1 122.3(9) . .
C2 N1 C1 120.7(9) . .
C3 C2 N1 122.6(7) . .
C2 C3 C4 122.2(7) . .
C2A N1A C6 119.9(9) . .
C2A N1A C1A 119.8(11) . .
C6 N1A C1A 120.1(10) . .
N1A C2A C3A 123.0(10) . .
C2A C3A C4 119.0(10) . .
O5 S2 O6 119.2(5) . .
O5 S2 O4 109.7(5) . .
O6 S2 O4 114.4(5) . .
O5 S2 C51 105.3(5) . .
O6 S2 C51 103.6(5) . .
O4 S2 C51 102.5(5) . .
F5 C51 F4 107.8(10) . .
F5 C51 F6 107.9(10) . .
F4 C51 F6 110.2(10) . .
F5 C51 S2 111.0(8) . .
F4 C51 S2 110.2(9) . .
F6 C51 S2 109.7(9) . .
O5A S2A O4A 117.8(6) . .
O5A S2A O6A 115.3(6) . .
O4A S2A O6A 112.4(6) . .
O5A S2A C51A 103.1(6) . .
O4A S2A C51A 104.0(6) . .
O6A S2A C51A 101.5(6) . .
F6A C51A F5A 107.8(11) . .
F6A C51A F4A 105.6(13) . .
F5A C51A F4A 107.1(12) . .
F6A C51A S2A 113.7(10) . .
F5A C51A S2A 111.9(11) . .
F4A C51A S2A 110.3(10) . .
O1 S1 O3 115.6(3) . .
O1 S1 O2 116.4(3) . .
O3 S1 O2 114.2(3) . .
O1 S1 C50 104.5(3) . .
O3 S1 C50 101.4(3) . .
O2 S1 C50 101.7(3) . .
O3A S1A O1A 113.4(8) . .
O3A S1A O2A 117.5(9) . .
O1A S1A O2A 112.8(10) . .
O3A S1A C50 116.0(6) . .
O1A S1A C50 93.1(6) . .
O2A S1A C50 100.9(9) . .

loop_
_geom_bond_atom_site_label_1
_geom_bond_atom_site_label_2
_geom_bond_distance
_geom_bond_site_symmetry_2
C4 N2 1.309(5) .
C4 C3 1.377(9) .
C4 C5 1.427(5) .
C4 C3A 1.529(13) .
C5 C6 1.347(6) .
C6 N1 1.292(9) .
C6 N1A 1.471(13) .
C7 N2 1.453(5) .
C7 C8 1.504(6) .
C8 N3 1.475(5) .
C9 N4 1.351(6) .
C9 C10 1.351(6) .
C10 C11 1.443(5) .
C11 N3 1.320(5) .
C11 C12 1.430(6) .
C12 C13 1.346(6) .
C13 N4 1.367(6) .
C14 N4 1.469(6) .
C15 N5 1.473(5) .
C16 N5 1.344(6) .
C16 C17 1.356(6) .
C17 C18 1.431(5) .
C18 N6 1.326(4) .
C18 C19 1.426(5) .
C19 C20 1.354(5) .
C20 N5 1.360(5) .
C23 C24 1.354(5) .
C23 N8 1.359(5) .
C24 C25 1.430(5) .
C25 N7 1.316(4) .
C25 C26 1.441(5) .
C26 C27 1.347(5) .
C27 N8 1.360(5) .
C28 N8 1.483(5) .
C50 F3 1.311(6) .
C50 F1 1.335(5) .
C50 F2 1.339(6) .
C50 S1 1.829(5) .
C50 S1A 1.885(7) .
N2 Pd2 2.023(3) .
N3 Pd2 2.043(3) .
N6 C21 1.444(8) .
N6 C21A 1.545(14) .
N6 Pd1 2.026(3) .
N7 C22 1.501(6) .
N7 C22A 1.514(11) .
N7 Pd1 2.039(3) .
Pd1 N6 2.026(3) 2_567
Pd1 N7 2.039(3) 2_567
Pd2 N2 2.023(3) 2_556
Pd2 N3 2.043(3) 2_556
C21 C22 1.510(13) .
C22A C21A 1.52(2) .
N1 C2 1.370(11) .
N1 C1 1.458(14) .
C2 C3 1.348(11) .
N1A C2A 1.342(15) .
N1A C1A 1.502(17) .
C2A C3A 1.358(15) .
S2 O5 1.411(6) .
S2 O6 1.427(6) .
S2 O4 1.465(6) .
S2 C51 1.855(14) .
C51 F5 1.325(11) .
C51 F4 1.332(9) .
C51 F6 1.332(12) .
S2A O5A 1.413(6) .
S2A O4A 1.443(7) .
S2A O6A 1.454(7) .
S2A C51A 1.805(16) .
C51A F6A 1.322(12) .
C51A F5A 1.331(12) .
C51A F4A 1.334(11) .
S1 O1 1.443(5) .
S1 O3 1.443(5) .
S1 O2 1.446(5) .
S1A O3A 1.423(11) .
S1A O1A 1.452(11) .
S1A O2A 1.451(12) .
O8A O8A 1.77(4) 2
